data_4022183
loop_
_publ_author_name
'Zhaoyan Zheng'
'Zhengkun Yu'
'Ning Luo'
'Xiuwen Han'

_publ_section_title
;
 Tautomerism-Dependent Ring Construction of N-Heterocyclic
 Compounds from the Reactions of 1-Alkynyl Fischer Carbene Complexes
 and Substituted Pyrazolinones
;
_journal_name_full 'Journal of Organic Chemistry'
_journal_page_first 9695
_journal_page_last 9700
_journal_paper_doi 10.1021/jo061725+
_journal_volume 71
_journal_year 2006
_chemical_formula_sum 'C18 H12 N2 O2'
_chemical_formula_weight 288.30
_chemical_name_systematic
; 
 ? 
;
_space_group_IT_number 2
_symmetry_cell_setting triclinic
_symmetry_space_group_name_Hall '-P 1'
_symmetry_space_group_name_H-M 'P -1'
_atom_sites_solution_hydrogens geom
_atom_sites_solution_primary direct
_atom_sites_solution_secondary difmap
_audit_creation_method SHELXL-97
_cell_angle_alpha 107.643(9)
_cell_angle_beta 94.523(12)
_cell_angle_gamma 92.228(10)
_cell_formula_units_Z 2
_cell_length_a 3.926(2)
_cell_length_b 12.465(7)
_cell_length_c 14.678(8)
_cell_measurement_reflns_used 394
_cell_measurement_temperature 293(2)
_cell_measurement_theta_max 37.386
_cell_measurement_theta_min 5.153
_cell_volume 681.0(6)
_computing_cell_refinement 'Bruker SMART'
_computing_data_collection 'Bruker SMART'
_computing_data_reduction 'Bruker SHELXTL'
_computing_molecular_graphics 'Bruker SHELXTL'
_computing_publication_material 'Bruker SHELXTL'
_computing_structure_refinement 'SHELXL-97 (Sheldrick, 1997)'
_computing_structure_solution 'SHELXS-97 (Sheldrick, 1990)'
_diffrn_ambient_temperature 293(2)
_diffrn_measured_fraction_theta_full 0.980
_diffrn_measured_fraction_theta_max 0.980
_diffrn_measurement_device_type 'CCD area detector'
_diffrn_measurement_method 'phi and omega scans'
_diffrn_radiation_monochromator graphite
_diffrn_radiation_source 'fine-focus sealed tube'
_diffrn_radiation_type MoK\a
_diffrn_radiation_wavelength 0.71073
_diffrn_reflns_av_R_equivalents 0.1201
_diffrn_reflns_av_sigmaI/netI 0.1889
_diffrn_reflns_limit_h_max 3
_diffrn_reflns_limit_h_min -4
_diffrn_reflns_limit_k_max 14
_diffrn_reflns_limit_k_min -15
_diffrn_reflns_limit_l_max 17
_diffrn_reflns_limit_l_min -14
_diffrn_reflns_number 3590
_diffrn_reflns_theta_full 25.49
_diffrn_reflns_theta_max 25.49
_diffrn_reflns_theta_min 1.72
_exptl_absorpt_coefficient_mu 0.094
_exptl_absorpt_correction_T_max 1.00000
_exptl_absorpt_correction_T_min 0.75851
_exptl_absorpt_correction_type empirical
_exptl_crystal_colour colorless
_exptl_crystal_density_diffrn 1.406
_exptl_crystal_density_method 'not measured'
_exptl_crystal_description prismatic
_exptl_crystal_F_000 300
_exptl_crystal_size_max 0.501
_exptl_crystal_size_mid 0.135
_exptl_crystal_size_min 0.052
_refine_diff_density_max 0.184
_refine_diff_density_min -0.225
_refine_diff_density_rms 0.050
_refine_ls_extinction_coef 0.016(2)
_refine_ls_extinction_expression Fc^*^=kFc[1+0.001xFc^2^\l^3^/sin(2\q)]^-1/4^
_refine_ls_extinction_method SHELXL
_refine_ls_goodness_of_fit_ref 0.840
_refine_ls_hydrogen_treatment constr
_refine_ls_matrix_type full
_refine_ls_number_parameters 200
_refine_ls_number_reflns 2490
_refine_ls_number_restraints 0
_refine_ls_restrained_S_all 0.840
_refine_ls_R_factor_all 0.1366
_refine_ls_R_factor_gt 0.0559
_refine_ls_shift/su_max 0.031
_refine_ls_shift/su_mean 0.002
_refine_ls_structure_factor_coef Fsqd
_refine_ls_weighting_details
; calc 
 [0.00000+1.00000exp(3.00(sin\q/\l)^2^)]/ 
   [\s^2^(Fo^2^)+0.0000+0.0000*P+(0.0338P)^2^+0.0000sin\q/\l] 
 where P = 0.33333Fo^2^ + 0.66667Fc^2^ 
;
_refine_ls_weighting_scheme calc
_refine_ls_wR_factor_gt 0.1176
_refine_ls_wR_factor_ref 0.1399
_reflns_number_gt 925
_reflns_number_total 2490
_reflns_threshold_expression >2sigma(I)
_cod_data_source_file jo061725+si20060821_041631_7.cif
_cod_depositor_comments
;
The following automatic conversions were performed:
'_symmetry_cell_setting' value 'Triclinic' changed to 'triclinic'
according to '/home/saulius/struct/CIF-dictionaries/cif_core.dic'
dictionary named 'cif_core.dic' version 2.4.1 from 2010-06-29.

Automatic conversion script
Id: cif_fix_enum 1527 2010-12-29 10:47:43Z saulius 
;
_cod_database_code 4022183

loop_
_symmetry_equiv_pos_as_xyz
'x, y, z'
'-x, -y, -z'

loop_
_atom_site_label
_atom_site_type_symbol
_atom_site_fract_x
_atom_site_fract_y
_atom_site_fract_z
_atom_site_U_iso_or_equiv
_atom_site_adp_type
_atom_site_occupancy
_atom_site_symmetry_multiplicity
_atom_site_calc_flag
_atom_site_refinement_flags
O1 O 0.8795(7) 0.3255(3) -0.06553(19) 0.0804(9) Uani 1 1 d .
O2 O 0.6103(7) 0.2162(2) 0.00394(16) 0.0621(8) Uani 1 1 d .
N1 N 0.4599(7) 0.2931(2) 0.16143(19) 0.0472(8) Uani 1 1 d .
N2 N 0.3034(7) 0.2635(2) 0.23165(19) 0.0484(8) Uani 1 1 d .
C1 C 0.7407(10) 0.3236(4) 0.0046(3) 0.0608(11) Uani 1 1 d .
C2 C 0.7097(9) 0.4137(3) 0.0887(3) 0.0549(10) Uani 1 1 d .
H2 H 0.7852 0.4857 0.0897 0.066 Uiso 1 1 calc R
C3 C 0.5783(8) 0.4025(3) 0.1675(2) 0.0468(9) Uani 1 1 d .
C4 C 0.4661(9) 0.2040(3) 0.0811(2) 0.0483(9) Uani 1 1 d .
C5 C 0.3226(9) 0.1131(3) 0.0971(3) 0.0544(10) Uani 1 1 d .
H5 H 0.2922 0.0398 0.0553 0.065 Uiso 1 1 calc R
C6 C 0.2277(8) 0.1531(3) 0.1916(2) 0.0464(9) Uani 1 1 d .
C7 C 0.0755(8) 0.0869(3) 0.2480(2) 0.0445(9) Uani 1 1 d .
C8 C -0.0044(9) -0.0288(3) 0.2077(3) 0.0604(11) Uani 1 1 d .
H8 H 0.0333 -0.0646 0.1442 0.072 Uiso 1 1 calc R
C9 C -0.1397(10) -0.0901(3) 0.2622(3) 0.0689(12) Uani 1 1 d .
H9 H -0.1936 -0.1671 0.2348 0.083 Uiso 1 1 calc R
C10 C -0.1948(10) -0.0396(3) 0.3548(3) 0.0666(12) Uani 1 1 d .
H10 H -0.2844 -0.0817 0.3910 0.080 Uiso 1 1 calc R
C11 C -0.1169(10) 0.0748(3) 0.3952(3) 0.0651(12) Uani 1 1 d .
H11 H -0.1538 0.1097 0.4589 0.078 Uiso 1 1 calc R
C12 C 0.0141(9) 0.1376(3) 0.3424(3) 0.0569(10) Uani 1 1 d .
H12 H 0.0620 0.2148 0.3703 0.068 Uiso 1 1 calc R
C13 C 0.5583(8) 0.4948(3) 0.2573(2) 0.0472(9) Uani 1 1 d .
C14 C 0.6800(9) 0.4843(3) 0.3459(3) 0.0533(10) Uani 1 1 d .
H14 H 0.7666 0.4172 0.3494 0.064 Uiso 1 1 calc R
C15 C 0.6712(9) 0.5739(3) 0.4281(3) 0.0583(11) Uani 1 1 d .
H15 H 0.7603 0.5681 0.4869 0.070 Uiso 1 1 calc R
C16 C 0.5322(10) 0.6709(4) 0.4235(3) 0.0659(12) Uani 1 1 d .
H16 H 0.5204 0.7300 0.4797 0.079 Uiso 1 1 calc R
C17 C 0.4086(9) 0.6826(3) 0.3365(3) 0.0640(11) Uani 1 1 d .
H17 H 0.3148 0.7492 0.3339 0.077 Uiso 1 1 calc R
C18 C 0.4259(9) 0.5941(3) 0.2528(3) 0.0556(11) Uani 1 1 d .
H18 H 0.3481 0.6018 0.1938 0.067 Uiso 1 1 calc R

loop_
_atom_site_aniso_label
_atom_site_aniso_U_11
_atom_site_aniso_U_22
_atom_site_aniso_U_33
_atom_site_aniso_U_23
_atom_site_aniso_U_13
_atom_site_aniso_U_12
O1 0.098(2) 0.098(2) 0.0536(18) 0.0340(17) 0.0189(15) 0.0002(18)
O2 0.0725(19) 0.0659(18) 0.0450(16) 0.0139(14) 0.0050(13) -0.0046(14)
N1 0.051(2) 0.0466(19) 0.0438(18) 0.0146(16) 0.0027(14) -0.0004(15)
N2 0.054(2) 0.0461(19) 0.0443(18) 0.0145(15) 0.0035(14) -0.0058(15)
C1 0.064(3) 0.074(3) 0.049(3) 0.028(2) -0.001(2) 0.005(2)
C2 0.061(3) 0.056(2) 0.051(2) 0.023(2) 0.0022(19) -0.002(2)
C3 0.047(2) 0.048(2) 0.046(2) 0.0184(19) -0.0045(18) -0.0035(18)
C4 0.051(2) 0.053(2) 0.040(2) 0.013(2) 0.0026(17) -0.0005(19)
C5 0.050(2) 0.054(2) 0.054(2) 0.012(2) 0.0007(18) 0.000(2)
C6 0.039(2) 0.049(2) 0.049(2) 0.0136(19) -0.0040(17) 0.0008(18)
C7 0.040(2) 0.046(2) 0.047(2) 0.0164(18) -0.0040(16) -0.0006(17)
C8 0.069(3) 0.049(2) 0.055(2) 0.009(2) -0.003(2) -0.006(2)
C9 0.085(3) 0.047(2) 0.076(3) 0.023(2) 0.006(2) -0.011(2)
C10 0.070(3) 0.061(3) 0.075(3) 0.033(2) 0.005(2) -0.010(2)
C11 0.076(3) 0.060(3) 0.061(3) 0.022(2) 0.006(2) 0.001(2)
C12 0.063(3) 0.051(2) 0.059(3) 0.022(2) 0.0037(19) -0.003(2)
C13 0.043(2) 0.048(2) 0.053(2) 0.0211(19) 0.0004(17) -0.0067(18)
C14 0.062(3) 0.050(2) 0.050(2) 0.020(2) 0.0022(18) -0.0039(19)
C15 0.066(3) 0.055(3) 0.054(3) 0.020(2) 0.0034(19) -0.005(2)
C16 0.067(3) 0.058(3) 0.063(3) 0.007(2) 0.003(2) -0.013(2)
C17 0.059(3) 0.042(2) 0.092(3) 0.023(3) 0.001(2) -0.002(2)
C18 0.058(3) 0.051(3) 0.062(3) 0.028(2) -0.0063(19) -0.011(2)

loop_
_atom_type_symbol
_atom_type_description
_atom_type_scat_dispersion_real
_atom_type_scat_dispersion_imag
_atom_type_scat_source
C C 0.0033 0.0016 'International Tables Vol C Tables 4.2.6.8 and 6.1.1.4'
H H 0.0000 0.0000 'International Tables Vol C Tables 4.2.6.8 and 6.1.1.4'
N N 0.0061 0.0033 'International Tables Vol C Tables 4.2.6.8 and 6.1.1.4'
O O 0.0106 0.0060 'International Tables Vol C Tables 4.2.6.8 and 6.1.1.4'

loop_
_geom_angle_atom_site_label_1
_geom_angle_atom_site_label_2
_geom_angle_atom_site_label_3
_geom_angle
C4 O2 C1 120.0(3)
C4 N1 N2 111.8(3)
C4 N1 C3 122.9(3)
N2 N1 C3 125.2(3)
C6 N2 N1 102.8(3)
O1 C1 C2 128.2(4)
O1 C1 O2 115.4(4)
C2 C1 O2 116.3(3)
C3 C2 C1 124.5(4)
C3 C2 H2 117.8
C1 C2 H2 117.8
C2 C3 N1 115.5(3)
C2 C3 C13 125.1(3)
N1 C3 C13 119.4(3)
C5 C4 O2 131.2(3)
C5 C4 N1 108.2(3)
O2 C4 N1 120.6(3)
C4 C5 C6 104.6(3)
C4 C5 H5 127.7
C6 C5 H5 127.7
N2 C6 C5 112.6(3)
N2 C6 C7 119.7(3)
C5 C6 C7 127.6(3)
C12 C7 C8 118.5(3)
C12 C7 C6 120.8(3)
C8 C7 C6 120.7(3)
C9 C8 C7 119.9(4)
C9 C8 H8 120.0
C7 C8 H8 120.0
C10 C9 C8 120.9(4)
C10 C9 H9 119.5
C8 C9 H9 119.5
C9 C10 C11 119.5(4)
C9 C10 H10 120.2
C11 C10 H10 120.2
C12 C11 C10 120.7(4)
C12 C11 H11 119.7
C10 C11 H11 119.7
C11 C12 C7 120.4(3)
C11 C12 H12 119.8
C7 C12 H12 119.8
C18 C13 C14 119.8(4)
C18 C13 C3 119.1(3)
C14 C13 C3 121.1(3)
C15 C14 C13 119.7(4)
C15 C14 H14 120.2
C13 C14 H14 120.2
C16 C15 C14 120.2(4)
C16 C15 H15 119.9
C14 C15 H15 119.9
C15 C16 C17 120.9(4)
C15 C16 H16 119.6
C17 C16 H16 119.6
C16 C17 C18 119.3(4)
C16 C17 H17 120.3
C18 C17 H17 120.3
C13 C18 C17 120.0(4)
C13 C18 H18 120.0
C17 C18 H18 120.0

loop_
_geom_bond_atom_site_label_1
_geom_bond_atom_site_label_2
_geom_bond_distance
O1 C1 1.208(4)
O2 C4 1.350(4)
O2 C1 1.412(5)
N1 C4 1.356(4)
N1 N2 1.374(4)
N1 C3 1.397(4)
N2 C6 1.333(4)
C1 C2 1.412(5)
C2 C3 1.346(4)
C2 H2 0.9300
C3 C13 1.474(5)
C4 C5 1.338(5)
C5 C6 1.410(5)
C5 H5 0.9300
C6 C7 1.476(5)
C7 C12 1.383(4)
C7 C8 1.394(5)
C8 C9 1.384(5)
C8 H8 0.9300
C9 C10 1.351(5)
C9 H9 0.9300
C10 C11 1.380(5)
C10 H10 0.9300
C11 C12 1.370(5)
C11 H11 0.9300
C12 H12 0.9300
C13 C18 1.379(5)
C13 C14 1.394(5)
C14 C15 1.377(5)
C14 H14 0.9300
C15 C16 1.364(5)
C15 H15 0.9300
C16 C17 1.382(5)
C16 H16 0.9300
C17 C18 1.388(5)
C17 H17 0.9300
C18 H18 0.9300

loop_
_geom_torsion_atom_site_label_1
_geom_torsion_atom_site_label_2
_geom_torsion_atom_site_label_3
_geom_torsion_atom_site_label_4
_geom_torsion
C4 N1 N2 C6 2.1(4)
C3 N1 N2 C6 177.8(3)
C4 O2 C1 O1 176.6(3)
C4 O2 C1 C2 -0.1(5)
O1 C1 C2 C3 -173.5(4)
O2 C1 C2 C3 2.6(5)
C1 C2 C3 N1 -1.7(5)
C1 C2 C3 C13 177.1(3)
C4 N1 C3 C2 -1.8(5)
N2 N1 C3 C2 -177.1(3)
C4 N1 C3 C13 179.3(3)
N2 N1 C3 C13 4.0(5)
C1 O2 C4 C5 179.0(4)
C1 O2 C4 N1 -3.2(5)
N2 N1 C4 C5 -1.6(4)
C3 N1 C4 C5 -177.4(3)
N2 N1 C4 O2 -179.9(3)
C3 N1 C4 O2 4.3(5)
O2 C4 C5 C6 178.4(3)
N1 C4 C5 C6 0.4(4)
N1 N2 C6 C5 -1.8(4)
N1 N2 C6 C7 175.7(3)
C4 C5 C6 N2 1.0(4)
C4 C5 C6 C7 -176.3(3)
N2 C6 C7 C12 -0.8(5)
C5 C6 C7 C12 176.3(3)
N2 C6 C7 C8 -179.7(3)
C5 C6 C7 C8 -2.7(6)
C12 C7 C8 C9 -0.4(5)
C6 C7 C8 C9 178.5(3)
C7 C8 C9 C10 -0.3(6)
C8 C9 C10 C11 0.4(6)
C9 C10 C11 C12 0.2(6)
C10 C11 C12 C7 -1.0(6)
C8 C7 C12 C11 1.1(5)
C6 C7 C12 C11 -177.9(3)
C2 C3 C13 C18 49.1(5)
N1 C3 C13 C18 -132.2(4)
C2 C3 C13 C14 -129.1(4)
N1 C3 C13 C14 49.7(5)
C18 C13 C14 C15 -0.9(5)
C3 C13 C14 C15 177.2(3)
C13 C14 C15 C16 2.5(5)
C14 C15 C16 C17 -2.2(6)
C15 C16 C17 C18 0.2(6)
C14 C13 C18 C17 -1.1(5)
C3 C13 C18 C17 -179.2(3)
C16 C17 C18 C13 1.4(5)

loop_
_cod_related_entry_id
_cod_related_entry_database
_cod_related_entry_code
1 ChemSpider 13087763
